data_2204364
loop_
_publ_author_name
'Daqing Shi'
'Xiangshan Wang'
'Qiya Zhuang'

_publ_section_title
;
 Ethyl
 3-amino-1-(4-chlorophenyl)-1<i>H</i>-benzo[<i>f</i>]chromene-2-carboxylate
;
_journal_issue 10
_journal_name_full 'Acta Crystallographica Section E'
_journal_page_first o1807
_journal_page_last o1809
_journal_paper_doi 10.1107/S1600536804022706
_journal_volume 60
_journal_year 2004
_chemical_formula_iupac 'C22 H18 Cl N O3'
_chemical_formula_moiety 'C22 H18 Cl N O3'
_chemical_formula_sum 'C22 H18 Cl N O3'
_chemical_formula_weight 379.82
_chemical_melting_point 464.0(10)
_chemical_name_systematic
;
Ethyl 3-amino-1-(4-chlorophenyl)-1H-benzo[f]chromene-2-carboxylate
;
_space_group_IT_number 2
_symmetry_cell_setting triclinic
_symmetry_space_group_name_Hall '-P 1'
_symmetry_space_group_name_H-M 'P -1'
_atom_sites_solution_hydrogens geom
_atom_sites_solution_primary direct
_atom_sites_solution_secondary difmap
_cell_angle_alpha 94.990(10)
_cell_angle_beta 98.14(2)
_cell_angle_gamma 102.840(10)
_cell_formula_units_Z 2
_cell_length_a 9.2920(10)
_cell_length_b 9.4490(10)
_cell_length_c 10.9730(10)
_cell_measurement_reflns_used 25
_cell_measurement_temperature 291(2)
_cell_measurement_theta_max 12.72
_cell_measurement_theta_min 2.70
_cell_volume 922.85(18)
_computing_cell_refinement XSCANS
_computing_data_collection 'XSCANS (Siemens, 1994)'
_computing_data_reduction 'SHELXTL (Sheldrick, 1997)'
_computing_molecular_graphics SHELXTL
_computing_publication_material SHELXTL
_computing_structure_refinement SHELXTL
_computing_structure_solution SHELXTL
_diffrn_ambient_temperature 291(2)
_diffrn_measured_fraction_theta_full 0.999
_diffrn_measured_fraction_theta_max 0.999
_diffrn_measurement_device_type 'Siemens P4'
_diffrn_measurement_method \w
_diffrn_radiation_monochromator graphite
_diffrn_radiation_source 'normal-focus sealed tube'
_diffrn_radiation_type MoK\a
_diffrn_radiation_wavelength 0.71073
_diffrn_reflns_av_R_equivalents 0.0103
_diffrn_reflns_av_sigmaI/netI 0.0242
_diffrn_reflns_limit_h_max 11
_diffrn_reflns_limit_h_min 0
_diffrn_reflns_limit_k_max 10
_diffrn_reflns_limit_k_min -11
_diffrn_reflns_limit_l_max 12
_diffrn_reflns_limit_l_min -13
_diffrn_reflns_number 3558
_diffrn_reflns_theta_full 25.00
_diffrn_reflns_theta_max 25.00
_diffrn_reflns_theta_min 1.89
_diffrn_standards_decay_% 3.62
_diffrn_standards_interval_count 97
_diffrn_standards_number 3
_exptl_absorpt_coefficient_mu 0.230
_exptl_absorpt_correction_T_max 0.929
_exptl_absorpt_correction_T_min 0.852
_exptl_absorpt_correction_type psi-scan
_exptl_absorpt_process_details '(XSCANS; Siemens, 1994)'
_exptl_crystal_colour colorless
_exptl_crystal_density_diffrn 1.367
_exptl_crystal_density_method 'not measured'
_exptl_crystal_description block
_exptl_crystal_F_000 396
_exptl_crystal_size_max 0.54
_exptl_crystal_size_mid 0.50
_exptl_crystal_size_min 0.32
_refine_diff_density_max 0.230
_refine_diff_density_min -0.243
_refine_ls_extinction_coef 0.025(3)
_refine_ls_extinction_expression Fc^*^=kFc[1+0.001xFc^2^\l^3^/sin(2\q)]^-1/4^
_refine_ls_extinction_method SHELXL97
_refine_ls_goodness_of_fit_ref 1.058
_refine_ls_hydrogen_treatment mixed
_refine_ls_matrix_type full
_refine_ls_number_parameters 254
_refine_ls_number_reflns 3229
_refine_ls_number_restraints 0
_refine_ls_restrained_S_all 1.058
_refine_ls_R_factor_all 0.0571
_refine_ls_R_factor_gt 0.0393
_refine_ls_shift/su_max 0.000
_refine_ls_shift/su_mean 0.000
_refine_ls_structure_factor_coef Fsqd
_refine_ls_weighting_details 'calc w = 1/[\s^2^(Fo^2^)+(0.054P)^2^+0.0607P] where P = (Fo^2^+2Fc^2^)/3'
_refine_ls_weighting_scheme calc
_refine_ls_wR_factor_gt 0.1008
_refine_ls_wR_factor_ref 0.1073
_reflns_number_gt 2323
_reflns_number_total 3229
_reflns_threshold_expression I>2\s(I)
_cod_data_source_file lh6271.cif
_cod_data_source_block I
_cod_depositor_comments
;
The following automatic conversions were performed:

'_chemical_melting_point' value '463-465' was changed to '464.0(10)'
- the average value was taken and precision was
estimated.

'_exptl_absorpt_correction_type' tag value 'psi-scans'
was replaced with 'psi-scan' value.

Automatic conversion script
Id: cif_fix_values 1646 2011-03-28 12:23:43Z adriana 

The following automatic conversions were performed:

'_chemical_melting_point' value '463-465' was changed to '464.0(10)'
- the average value was taken and precision was estimated.

Automatic conversion script
Id: cif_fix_values 1715 2011-07-08 13:25:40Z adriana 
;
_cod_database_code 2204364
_cod_database_fobs_code 2204364

loop_
_symmetry_equiv_pos_as_xyz
'x, y, z'
'-x, -y, -z'

loop_
_atom_site_label
_atom_site_fract_x
_atom_site_fract_y
_atom_site_fract_z
_atom_site_U_iso_or_equiv
_atom_site_adp_type
_atom_site_calc_flag
_atom_site_refinement_flags
_atom_site_occupancy
_atom_site_type_symbol
Cl 0.05933(9) 0.77428(8) 0.59584(7) 0.1088(3) Uani d . 1 Cl
O1 0.13354(14) 0.41314(15) -0.02708(11) 0.0577(4) Uani d . 1 O
O2 0.30937(15) 0.20823(13) 0.32189(12) 0.0573(4) Uani d . 1 O
O3 0.11007(15) 0.06971(14) 0.19128(13) 0.0663(4) Uani d . 1 O
N 0.00247(19) 0.1923(2) -0.0032(2) 0.0641(5) Uani d . 1 N
C1 0.1345(3) 0.6822(2) 0.4855(2) 0.0626(6) Uani d . 1 C
C2 0.0745(3) 0.6677(2) 0.3636(2) 0.0698(6) Uani d . 1 C
H2 -0.0076 0.7058 0.3391 0.084 Uiso calc R 1 H
C3 0.1351(2) 0.5969(2) 0.27645(18) 0.0579(5) Uani d . 1 C
H3 0.0935 0.5883 0.1931 0.069 Uiso calc R 1 H
C4 0.25562(18) 0.53849(17) 0.30962(15) 0.0390(4) Uani d . 1 C
C5 0.3122(2) 0.5532(3) 0.43321(18) 0.0718(6) Uani d . 1 C
H5 0.3931 0.5137 0.4587 0.086 Uiso calc R 1 H
C6 0.2521(3) 0.6254(3) 0.52190(19) 0.0824(7) Uani d . 1 C
H6 0.2927 0.6345 0.6055 0.099 Uiso calc R 1 H
C7 0.4844(2) 0.67177(18) 0.12810(17) 0.0473(4) Uani d . 1 C
C8 0.5904(2) 0.7065(2) 0.23884(19) 0.0556(5) Uani d . 1 C
H8 0.5785 0.6482 0.3025 0.067 Uiso calc R 1 H
C9 0.7099(2) 0.8244(2) 0.2538(2) 0.0698(6) Uani d . 1 C
H9 0.7788 0.8449 0.3269 0.084 Uiso calc R 1 H
C10 0.7292(3) 0.9143(3) 0.1601(3) 0.0815(8) Uani d . 1 C
H10 0.8094 0.9958 0.1719 0.098 Uiso calc R 1 H
C11 0.6316(3) 0.8833(2) 0.0523(3) 0.0756(7) Uani d . 1 C
H11 0.6470 0.9430 -0.0101 0.091 Uiso calc R 1 H
C12 0.5068(2) 0.7623(2) 0.03219(19) 0.0570(5) Uani d . 1 C
C13 0.4025(3) 0.7296(2) -0.0790(2) 0.0688(6) Uani d . 1 C
H13 0.4163 0.7888 -0.1418 0.083 Uiso calc R 1 H
C14 0.2828(3) 0.6140(2) -0.09642(19) 0.0636(6) Uani d . 1 C
H14 0.2156 0.5929 -0.1706 0.076 Uiso calc R 1 H
C15 0.2620(2) 0.52701(19) -0.00072(17) 0.0488(4) Uani d . 1 C
C16 0.35599(19) 0.55141(17) 0.11021(15) 0.0422(4) Uani d . 1 C
C17 0.31919(18) 0.45812(17) 0.21085(15) 0.0398(4) Uani d . 1 C
H17 0.4120 0.4368 0.2507 0.048 Uiso calc R 1 H
C18 0.21104(18) 0.31441(18) 0.15654(16) 0.0429(4) Uani d . 1 C
C19 0.11920(19) 0.30455(19) 0.04693(17) 0.0482(5) Uani d . 1 C
C20 0.2018(2) 0.18727(19) 0.22130(18) 0.0492(5) Uani d . 1 C
C21 0.3138(3) 0.0837(2) 0.3900(2) 0.0678(6) Uani d . 1 C
H21A 0.2125 0.0292 0.3909 0.081 Uiso calc R 1 H
H21B 0.3615 0.1182 0.4751 0.081 Uiso calc R 1 H
C22 0.3974(3) -0.0142(2) 0.3328(2) 0.0849(7) Uani d . 1 C
H22A 0.3468 -0.0532 0.2502 0.102 Uiso calc R 1 H
H22B 0.4026 -0.0929 0.3816 0.102 Uiso calc R 1 H
H22C 0.4969 0.0404 0.3295 0.102 Uiso calc R 1 H
H1B -0.021(2) 0.193(2) -0.081(2) 0.069(7) Uiso d . 1 H
H1A -0.003(3) 0.105(3) 0.044(3) 0.121(10) Uiso d . 1 H

loop_
_atom_site_aniso_label
_atom_site_aniso_U_11
_atom_site_aniso_U_22
_atom_site_aniso_U_33
_atom_site_aniso_U_12
_atom_site_aniso_U_13
_atom_site_aniso_U_23
Cl 0.1286(6) 0.0993(5) 0.1005(5) 0.0186(4) 0.0641(5) -0.0278(4)
O1 0.0568(8) 0.0592(8) 0.0522(8) 0.0140(7) -0.0046(6) 0.0023(6)
O2 0.0659(9) 0.0457(7) 0.0622(8) 0.0161(6) 0.0080(7) 0.0137(6)
O3 0.0667(9) 0.0424(8) 0.0851(10) 0.0019(7) 0.0173(8) 0.0036(7)
N 0.0535(11) 0.0622(12) 0.0662(13) 0.0078(9) -0.0019(9) -0.0133(10)
C1 0.0703(14) 0.0534(12) 0.0608(13) 0.0035(10) 0.0274(11) -0.0090(10)
C2 0.0699(14) 0.0775(15) 0.0718(14) 0.0377(12) 0.0170(11) 0.0012(11)
C3 0.0610(12) 0.0703(13) 0.0471(11) 0.0323(10) 0.0031(9) -0.0013(9)
C4 0.0393(9) 0.0357(8) 0.0403(9) 0.0066(7) 0.0049(7) 0.0035(7)
C5 0.0706(14) 0.1045(18) 0.0464(12) 0.0416(13) -0.0002(10) 0.0053(11)
C6 0.0946(18) 0.113(2) 0.0391(12) 0.0301(16) 0.0089(12) -0.0063(12)
C7 0.0480(11) 0.0416(10) 0.0584(11) 0.0169(8) 0.0219(9) 0.0018(8)
C8 0.0462(11) 0.0521(11) 0.0681(13) 0.0105(9) 0.0148(10) -0.0013(9)
C9 0.0489(12) 0.0666(14) 0.0883(16) 0.0061(11) 0.0204(11) -0.0151(12)
C10 0.0683(15) 0.0624(14) 0.111(2) -0.0052(12) 0.0506(15) -0.0072(15)
C11 0.0925(18) 0.0521(13) 0.0911(18) 0.0111(12) 0.0555(15) 0.0078(12)
C12 0.0704(13) 0.0453(11) 0.0645(13) 0.0179(10) 0.0353(11) 0.0065(9)
C13 0.1013(18) 0.0611(13) 0.0591(14) 0.0320(13) 0.0358(13) 0.0206(11)
C14 0.0839(16) 0.0645(13) 0.0488(11) 0.0284(12) 0.0134(10) 0.0092(10)
C15 0.0560(11) 0.0462(10) 0.0478(10) 0.0189(9) 0.0111(9) 0.0034(8)
C16 0.0454(10) 0.0389(9) 0.0461(10) 0.0163(8) 0.0119(8) 0.0022(7)
C17 0.0362(9) 0.0379(9) 0.0451(9) 0.0118(7) 0.0029(7) 0.0034(7)
C18 0.0410(10) 0.0387(9) 0.0489(10) 0.0111(8) 0.0085(8) -0.0017(8)
C19 0.0449(10) 0.0438(10) 0.0556(11) 0.0135(8) 0.0084(9) -0.0035(9)
C20 0.0510(11) 0.0399(10) 0.0596(12) 0.0130(9) 0.0187(9) 0.0004(9)
C21 0.0874(16) 0.0570(12) 0.0687(14) 0.0252(11) 0.0215(12) 0.0253(10)
C22 0.1026(19) 0.0686(15) 0.1019(19) 0.0428(14) 0.0297(15) 0.0311(13)

loop_
_atom_type_symbol
_atom_type_description
_atom_type_scat_dispersion_real
_atom_type_scat_dispersion_imag
_atom_type_scat_source
C C 0.0033 0.0016 'International Tables Vol C Tables 4.2.6.8 and 6.1.1.4'
H H 0.0000 0.0000 'International Tables Vol C Tables 4.2.6.8 and 6.1.1.4'
N N 0.0061 0.0033 'International Tables Vol C Tables 4.2.6.8 and 6.1.1.4'
O O 0.0106 0.0060 'International Tables Vol C Tables 4.2.6.8 and 6.1.1.4'
Cl Cl 0.1484 0.1585 'International Tables Vol C Tables 4.2.6.8 and 6.1.1.4'

loop_
_geom_angle_atom_site_label_1
_geom_angle_atom_site_label_2
_geom_angle_atom_site_label_3
_geom_angle
_geom_angle_publ_flag
C19 O1 C15 118.58(14) y
C20 O2 C21 116.71(15) y
C19 N H1B 111.5(15) ?
C19 N H1A 112.3(16) ?
H1B N H1A 128(2) ?
C6 C1 C2 120.28(19) ?
C6 C1 Cl 119.69(17) ?
C2 C1 Cl 120.03(18) ?
C1 C2 C3 120.1(2) ?
C1 C2 H2 120.0 ?
C3 C2 H2 120.0 ?
C4 C3 C2 121.45(18) ?
C4 C3 H3 119.3 ?
C2 C3 H3 119.3 ?
C5 C4 C3 117.09(17) ?
C5 C4 C17 122.54(16) ?
C3 C4 C17 120.35(15) ?
C4 C5 C6 121.8(2) ?
C4 C5 H5 119.1 ?
C6 C5 H5 119.1 ?
C1 C6 C5 119.3(2) ?
C1 C6 H6 120.3 ?
C5 C6 H6 120.3 ?
C8 C7 C12 118.02(17) ?
C8 C7 C16 122.64(17) ?
C12 C7 C16 119.33(17) ?
C9 C8 C7 121.0(2) ?
C9 C8 H8 119.5 ?
C7 C8 H8 119.5 ?
C8 C9 C10 120.5(2) ?
C8 C9 H9 119.7 ?
C10 C9 H9 119.7 ?
C11 C10 C9 120.1(2) ?
C11 C10 H10 119.9 ?
C9 C10 H10 119.9 ?
C10 C11 C12 121.4(2) ?
C10 C11 H11 119.3 ?
C12 C11 H11 119.3 ?
C13 C12 C11 122.2(2) ?
C13 C12 C7 118.92(18) ?
C11 C12 C7 118.8(2) ?
C14 C13 C12 121.52(19) ?
C14 C13 H13 119.2 ?
C12 C13 H13 119.2 ?
C13 C14 C15 118.7(2) ?
C13 C14 H14 120.6 ?
C15 C14 H14 120.6 ?
C16 C15 O1 122.16(16) y
C16 C15 C14 123.79(19) ?
O1 C15 C14 114.03(17) y
C15 C16 C7 117.71(16) ?
C15 C16 C17 120.03(15) y
C7 C16 C17 122.19(15) ?
C16 C17 C18 110.48(14) y
C16 C17 C4 111.09(13) y
C18 C17 C4 110.76(13) y
C16 C17 H17 108.1 ?
C18 C17 H17 108.1 ?
C4 C17 H17 108.1 ?
C19 C18 C20 119.02(16) y
C19 C18 C17 120.20(16) y
C20 C18 C17 120.77(16) y
N C19 C18 126.8(2) y
N C19 O1 110.69(18) y
C18 C19 O1 122.53(16) y
O3 C20 O2 121.29(17) y
O3 C20 C18 126.09(18) y
O2 C20 C18 112.62(15) y
O2 C21 C22 111.20(17) ?
O2 C21 H21A 109.4 ?
C22 C21 H21A 109.4 ?
O2 C21 H21B 109.4 ?
C22 C21 H21B 109.4 ?
H21A C21 H21B 108.0 ?
C21 C22 H22A 109.5 ?
C21 C22 H22B 109.5 ?
H22A C22 H22B 109.5 ?
C21 C22 H22C 109.5 ?
H22A C22 H22C 109.5 ?
H22B C22 H22C 109.5 ?

loop_
_geom_bond_atom_site_label_1
_geom_bond_atom_site_label_2
_geom_bond_distance
_geom_bond_publ_flag
Cl C1 1.743(2) ?
O1 C19 1.358(2) y
O1 C15 1.394(2) y
O2 C20 1.349(2) y
O2 C21 1.452(2) y
O3 C20 1.227(2) y
N C19 1.350(2) y
N H1B 0.85(2) ?
N H1A 1.01(3) ?
C1 C6 1.348(3) ?
C1 C2 1.357(3) ?
C2 C3 1.374(3) ?
C2 H2 0.9300 ?
C3 C4 1.373(2) ?
C3 H3 0.9300 ?
C4 C5 1.367(2) ?
C4 C17 1.529(2) ?
C5 C6 1.390(3) ?
C5 H5 0.9300 ?
C6 H6 0.9300 ?
C7 C8 1.415(3) ?
C7 C12 1.422(3) ?
C7 C16 1.431(2) ?
C8 C9 1.367(3) ?
C8 H8 0.9300 ?
C9 C10 1.396(3) ?
C9 H9 0.9300 ?
C10 C11 1.351(3) ?
C10 H10 0.9300 ?
C11 C12 1.413(3) ?
C11 H11 0.9300 ?
C12 C13 1.411(3) ?
C13 C14 1.353(3) ?
C13 H13 0.9300 ?
C14 C15 1.397(3) ?
C14 H14 0.9300 ?
C15 C16 1.363(2) y
C16 C17 1.502(2) y
C17 C18 1.514(2) y
C17 H17 0.9800 ?
C18 C19 1.356(2) ?
C18 C20 1.441(2) ?
C21 C22 1.486(3) ?
C21 H21A 0.9700 ?
C21 H21B 0.9700 ?
C22 H22A 0.9600 ?
C22 H22B 0.9600 ?
C22 H22C 0.9600 ?

loop_
_geom_hbond_atom_site_label_D
_geom_hbond_atom_site_label_H
_geom_hbond_atom_site_label_A
_geom_hbond_distance_DH
_geom_hbond_distance_HA
_geom_hbond_distance_DA
_geom_hbond_angle_DHA
N H1A O3 1.01(3) 1.89(3) 2.690(3) 133(2)

loop_
_geom_torsion_atom_site_label_1
_geom_torsion_atom_site_label_2
_geom_torsion_atom_site_label_3
_geom_torsion_atom_site_label_4
_geom_torsion
_geom_torsion_publ_flag
C6 C1 C2 C3 -1.0(3) ?
Cl C1 C2 C3 179.09(16) ?
C1 C2 C3 C4 0.5(3) ?
C2 C3 C4 C5 0.4(3) ?
C2 C3 C4 C17 179.03(17) ?
C3 C4 C5 C6 -0.8(3) ?
C17 C4 C5 C6 -179.39(19) ?
C2 C1 C6 C5 0.6(4) ?
Cl C1 C6 C5 -179.47(18) ?
C4 C5 C6 C1 0.3(4) ?
C12 C7 C8 C9 0.7(3) ?
C16 C7 C8 C9 -178.44(16) ?
C7 C8 C9 C10 0.6(3) ?
C8 C9 C10 C11 -1.7(3) ?
C9 C10 C11 C12 1.4(3) ?
C10 C11 C12 C13 179.0(2) ?
C10 C11 C12 C7 -0.1(3) ?
C8 C7 C12 C13 179.97(17) ?
C16 C7 C12 C13 -0.9(2) ?
C8 C7 C12 C11 -0.9(2) ?
C16 C7 C12 C11 178.19(16) ?
C11 C12 C13 C14 -179.42(18) ?
C7 C12 C13 C14 -0.4(3) ?
C12 C13 C14 C15 0.9(3) ?
C19 O1 C15 C16 -15.3(2) y
C19 O1 C15 C14 166.09(15) y
C13 C14 C15 C16 -0.1(3) ?
C13 C14 C15 O1 178.53(16) ?
O1 C15 C16 C7 -179.65(14) ?
C14 C15 C16 C7 -1.1(3) ?
O1 C15 C16 C17 -2.6(2) ?
C14 C15 C16 C17 175.90(16) ?
C8 C7 C16 C15 -179.31(16) ?
C12 C7 C16 C15 1.6(2) ?
C8 C7 C16 C17 3.7(2) ?
C12 C7 C16 C17 -175.37(14) ?
C15 C16 C17 C18 21.3(2) ?
C7 C16 C17 C18 -161.83(14) ?
C15 C16 C17 C4 -102.07(17) ?
C7 C16 C17 C4 74.83(19) ?
C5 C4 C17 C16 -127.64(19) ?
C3 C4 C17 C16 53.8(2) ?
C5 C4 C17 C18 109.2(2) ?
C3 C4 C17 C18 -69.4(2) ?
C16 C17 C18 C19 -24.9(2) ?
C4 C17 C18 C19 98.60(18) y
C16 C17 C18 C20 156.35(14) ?
C4 C17 C18 C20 -80.12(19) y
C20 C18 C19 N 9.8(3) ?
C17 C18 C19 N -168.97(16) ?
C20 C18 C19 O1 -171.58(15) y
C17 C18 C19 O1 9.7(3) y
C15 O1 C19 N -169.63(14) y
C15 O1 C19 C18 11.5(2) y
C21 O2 C20 O3 1.9(2) ?
C21 O2 C20 C18 -177.08(15) ?
C19 C18 C20 O3 -5.3(3) ?
C17 C18 C20 O3 173.39(16) ?
C19 C18 C20 O2 173.60(15) ?
C17 C18 C20 O2 -7.7(2) ?
C20 O2 C21 C22 83.6(2) ?

loop_
_cod_related_entry_id
_cod_related_entry_database
_cod_related_entry_code
1 ChemSpider 2116512
